data_4345339
loop_
_publ_author_name
'Tatebe, Caleb J.'
'Zeller, Matthias'
'Bart, Suzanne C.'

_publ_section_title
;
 [2\p+2\p] Cycloaddition of Isocyanates to Uranium(IV) Imido Complexes for
 the Synthesis of U(IV) \k(2)-Ureato Compounds.
;
_journal_issue 4
_journal_name_full 'Inorganic chemistry'
_journal_page_first 1956
_journal_page_last 1965
_journal_paper_doi 10.1021/acs.inorgchem.6b02547
_journal_volume 56
_journal_year 2017
_chemical_formula_sum 'C37 H51 B2 N13 U'
_chemical_formula_weight 937.55
_space_group_crystal_system triclinic
_space_group_IT_number 2
_space_group_name_Hall '-P 1'
_space_group_name_H-M_alt 'P -1'
_symmetry_space_group_name_Hall '-P 1'
_symmetry_space_group_name_H-M 'P -1'
_atom_sites_solution_hydrogens geom
_atom_sites_solution_primary direct
_atom_sites_solution_secondary difmap
_audit_creation_method SHELXL-2014/7
_cell_angle_alpha 87.040(5)
_cell_angle_beta 77.226(4)
_cell_angle_gamma 84.309(5)
_cell_formula_units_Z 2
_cell_length_a 11.0487(6)
_cell_length_b 13.1053(7)
_cell_length_c 14.2827(7)
_cell_measurement_reflns_used 65073
_cell_measurement_temperature 100(2)
_cell_measurement_theta_max 72.907
_cell_measurement_theta_min 3.391
_cell_volume 2006.02(19)
_computing_cell_refinement 'HKL3000 (Otwinowski & Minor, 1997)'
_computing_data_collection 'CrystalClear-SM Expert 2.1 b32 (Rigaku, 2014)'
_computing_data_reduction 'HKL3000 (Otwinowski & Minor, 1997)'
_computing_structure_refinement
;  
SHELXL-2014/7 (Sheldrick, 2014), 
SHELXLE Rev714 (H\"ubschle et al., 2011)
;
_computing_structure_solution 'SHELXS-97 (Sheldrick, 2008)'
_diffrn_ambient_temperature 100(2)
_diffrn_measured_fraction_theta_full 0.941
_diffrn_measured_fraction_theta_max 0.915
_diffrn_measurement_device_type 'Rigaku Rapid II curved image plate diffractometer'
_diffrn_measurement_method 'omega scans'
_diffrn_radiation_monochromator 'laterally graded multilayer (Goebel) mirror'
_diffrn_radiation_type CuK\a
_diffrn_radiation_wavelength 1.54178
_diffrn_reflns_av_R_equivalents 0.1121
_diffrn_reflns_av_unetI/netI 0.0508
_diffrn_reflns_Laue_measured_fraction_full 0.941
_diffrn_reflns_Laue_measured_fraction_max 0.915
_diffrn_reflns_limit_h_max 13
_diffrn_reflns_limit_h_min -13
_diffrn_reflns_limit_k_max 15
_diffrn_reflns_limit_k_min -15
_diffrn_reflns_limit_l_max 17
_diffrn_reflns_limit_l_min -17
_diffrn_reflns_number 65073
_diffrn_reflns_point_group_measured_fraction_full 0.941
_diffrn_reflns_point_group_measured_fraction_max 0.915
_diffrn_reflns_theta_full 67.679
_diffrn_reflns_theta_max 72.907
_diffrn_reflns_theta_min 3.391
_diffrn_source 'microfocus X-ray tube'
_exptl_absorpt_coefficient_mu 11.734
_exptl_absorpt_correction_T_max 0.454
_exptl_absorpt_correction_T_min 0.109
_exptl_absorpt_correction_type multi-scan
_exptl_absorpt_process_details 'SCALEPACK (Otwinowski & Minor, 1997)'
_exptl_crystal_colour red
_exptl_crystal_density_diffrn 1.552
_exptl_crystal_description plate
_exptl_crystal_F_000 932
_exptl_crystal_size_max 0.180
_exptl_crystal_size_mid 0.160
_exptl_crystal_size_min 0.080
_refine_diff_density_max 3.113
_refine_diff_density_min -2.238
_refine_diff_density_rms 0.280
_refine_ls_extinction_coef 0.00033(12)
_refine_ls_extinction_expression Fc^*^=kFc[1+0.001xFc^2^\l^3^/sin(2\q)]^-1/4^
_refine_ls_extinction_method 'SHELXL-2014/7 (Sheldrick 2014'
_refine_ls_goodness_of_fit_ref 1.195
_refine_ls_hydrogen_treatment constr
_refine_ls_matrix_type full
_refine_ls_number_parameters 492
_refine_ls_number_reflns 7332
_refine_ls_number_restraints 0
_refine_ls_restrained_S_all 1.195
_refine_ls_R_factor_all 0.0678
_refine_ls_R_factor_gt 0.0630
_refine_ls_shift/su_max 0.000
_refine_ls_shift/su_mean 0.000
_refine_ls_structure_factor_coef Fsqd
_refine_ls_weighting_details 'w=1/[\s^2^(Fo^2^)+(0.0955P)^2^+25.2868P] where P=(Fo^2^+2Fc^2^)/3'
_refine_ls_weighting_scheme calc
_refine_ls_wR_factor_gt 0.1770
_refine_ls_wR_factor_ref 0.1842
_reflns_Friedel_coverage 0.000
_reflns_number_gt 6853
_reflns_number_total 7332
_reflns_threshold_expression 'I > 2\s(I)'
_cod_data_source_file ic6b02547_si_007.cif
_cod_data_source_block ct998
_cod_database_code 4345339
_shelx_shelxl_version_number 2014/7
_shelx_space_group_comment
;
The symmetry employed for this shelxl refinement is uniquely defined
by the following loop, which should always be used as a source of
symmetry information in preference to the above space-group names.
They are only intended as comments.
;
_shelx_estimated_absorpt_t_min 0.227
_shelx_estimated_absorpt_t_max 0.454

loop_
_space_group_symop_operation_xyz
'x, y, z'
'-x, -y, -z'

loop_
_atom_site_label
_atom_site_type_symbol
_atom_site_fract_x
_atom_site_fract_y
_atom_site_fract_z
_atom_site_U_iso_or_equiv
_atom_site_adp_type
_atom_site_occupancy
_atom_site_site_symmetry_order
_atom_site_calc_flag
_atom_site_refinement_flags_posn
_atom_site_refinement_flags_adp
C1 C 0.3282(14) 0.6643(9) 0.7028(10) 0.040(3) Uani 1 1 d . .
H1A H 0.3820 0.7090 0.6586 0.060 Uiso 1 1 calc R U
H1B H 0.3665 0.6428 0.7572 0.060 Uiso 1 1 calc R U
H1C H 0.2466 0.7017 0.7264 0.060 Uiso 1 1 calc R U
C2 C 0.3117(11) 0.5704(9) 0.6507(8) 0.030(2) Uani 1 1 d . .
C3 C 0.3546(10) 0.5482(10) 0.5560(8) 0.032(3) Uani 1 1 d . .
H3 H 0.4043 0.5882 0.5079 0.039 Uiso 1 1 calc R U
C4 C 0.3110(9) 0.4564(9) 0.5449(7) 0.026(2) Uani 1 1 d . .
C5 C 0.3312(10) 0.4018(9) 0.4508(7) 0.028(2) Uani 1 1 d . .
H5A H 0.2504 0.3952 0.4351 0.042 Uiso 1 1 calc R U
H5B H 0.3740 0.3335 0.4571 0.042 Uiso 1 1 calc R U
H5C H 0.3821 0.4416 0.3996 0.042 Uiso 1 1 calc R U
C6 C 0.3892(13) 0.4632(12) 0.9194(10) 0.044(3) Uani 1 1 d . .
H6A H 0.4389 0.4890 0.8588 0.066 Uiso 1 1 calc R U
H6B H 0.4439 0.4419 0.9637 0.066 Uiso 1 1 calc R U
H6C H 0.3266 0.5175 0.9480 0.066 Uiso 1 1 calc R U
C7 C 0.3255(11) 0.3734(10) 0.9005(8) 0.034(3) Uani 1 1 d . .
C8 C 0.3431(11) 0.2709(10) 0.9277(8) 0.035(3) Uani 1 1 d . .
H8 H 0.3973 0.2424 0.9673 0.042 Uiso 1 1 calc R U
C9 C 0.2682(11) 0.2188(10) 0.8868(8) 0.035(3) Uani 1 1 d . .
C10 C 0.2487(16) 0.1058(10) 0.8904(10) 0.047(4) Uani 1 1 d . .
H10A H 0.2816 0.0775 0.8266 0.071 Uiso 1 1 calc R U
H10B H 0.1595 0.0972 0.9101 0.071 Uiso 1 1 calc R U
H10C H 0.2925 0.0695 0.9367 0.071 Uiso 1 1 calc R U
C11 C -0.0207(11) 0.6259(10) 0.9245(8) 0.035(3) Uani 1 1 d . .
H11A H 0.0278 0.6752 0.8818 0.053 Uiso 1 1 calc R U
H11B H 0.0278 0.5952 0.9703 0.053 Uiso 1 1 calc R U
H11C H -0.0985 0.6613 0.9596 0.053 Uiso 1 1 calc R U
C12 C -0.0497(11) 0.5435(9) 0.8663(7) 0.030(2) Uani 1 1 d . .
C13 C -0.1603(10) 0.5182(9) 0.8537(7) 0.027(2) Uani 1 1 d . .
H13 H -0.2399 0.5511 0.8810 0.032 Uiso 1 1 calc R U
C14 C -0.1362(11) 0.4337(9) 0.7924(7) 0.030(2) Uani 1 1 d . .
C15 C -0.2298(10) 0.3784(11) 0.7613(8) 0.036(3) Uani 1 1 d . .
H15A H -0.2684 0.4223 0.7162 0.053 Uiso 1 1 calc R U
H15B H -0.2939 0.3607 0.8173 0.053 Uiso 1 1 calc R U
H15C H -0.1891 0.3156 0.7295 0.053 Uiso 1 1 calc R U
C16 C 0.2264(12) 0.2073(11) 0.2651(9) 0.041(3) Uani 1 1 d . .
H16A H 0.2078 0.1371 0.2572 0.062 Uiso 1 1 calc R U
H16B H 0.3154 0.2079 0.2639 0.062 Uiso 1 1 calc R U
H16C H 0.2051 0.2517 0.2127 0.062 Uiso 1 1 calc R U
C17 C 0.1520(11) 0.2456(9) 0.3586(7) 0.028(2) Uani 1 1 d . .
C18 C 0.0604(10) 0.3272(9) 0.3744(7) 0.028(2) Uani 1 1 d . .
H18 H 0.0311 0.3710 0.3274 0.033 Uiso 1 1 calc R U
C19 C 0.0210(10) 0.3309(9) 0.4726(7) 0.027(2) Uani 1 1 d . .
C20 C -0.0816(11) 0.3999(9) 0.5290(8) 0.030(2) Uani 1 1 d . .
H20A H -0.1030 0.4580 0.4879 0.045 Uiso 1 1 calc R U
H20B H -0.0544 0.4252 0.5836 0.045 Uiso 1 1 calc R U
H20C H -0.1549 0.3617 0.5525 0.045 Uiso 1 1 calc R U
C21 C 0.5369(10) 0.0800(10) 0.3676(8) 0.032(2) Uani 1 1 d . .
H21A H 0.4977 0.1136 0.3175 0.048 Uiso 1 1 calc R U
H21B H 0.5194 0.0078 0.3751 0.048 Uiso 1 1 calc R U
H21C H 0.6271 0.0842 0.3493 0.048 Uiso 1 1 calc R U
C22 C 0.4850(10) 0.1330(9) 0.4616(8) 0.028(2) Uani 1 1 d . .
C23 C 0.5511(10) 0.1781(8) 0.5171(7) 0.027(2) Uani 1 1 d . .
H23 H 0.6387 0.1819 0.5040 0.033 Uiso 1 1 calc R U
C24 C 0.4647(9) 0.2167(9) 0.5956(7) 0.028(2) Uani 1 1 d . .
C25 C 0.4887(11) 0.2733(9) 0.6774(8) 0.033(3) Uani 1 1 d . .
H25A H 0.5783 0.2791 0.6684 0.049 Uiso 1 1 calc R U
H25B H 0.4590 0.2356 0.7379 0.049 Uiso 1 1 calc R U
H25C H 0.4445 0.3420 0.6794 0.049 Uiso 1 1 calc R U
C26 C 0.1599(12) -0.0903(10) 0.4232(8) 0.037(3) Uani 1 1 d . .
H26A H 0.1089 -0.0431 0.3891 0.056 Uiso 1 1 calc R U
H26B H 0.1309 -0.1590 0.4270 0.056 Uiso 1 1 calc R U
H26C H 0.2472 -0.0930 0.3885 0.056 Uiso 1 1 calc R U
C27 C 0.1492(9) -0.0543(8) 0.5204(7) 0.023(2) Uani 1 1 d . .
C28 C 0.1042(10) -0.1026(9) 0.6081(8) 0.029(2) Uani 1 1 d . .
H28 H 0.0764 -0.1694 0.6184 0.035 Uiso 1 1 calc R U
C29 C 0.1079(10) -0.0332(9) 0.6785(7) 0.026(2) Uani 1 1 d . .
C30 C 0.0699(12) -0.0522(10) 0.7857(8) 0.035(3) Uani 1 1 d . .
H30A H 0.0093 -0.1037 0.7994 0.053 Uiso 1 1 calc R U
H30B H 0.0323 0.0119 0.8165 0.053 Uiso 1 1 calc R U
H30C H 0.1435 -0.0772 0.8107 0.053 Uiso 1 1 calc R U
C31 C -0.1246(12) 0.1755(10) 0.8545(8) 0.035(3) Uani 1 1 d . .
C32 C -0.2228(12) 0.1197(9) 0.8476(8) 0.034(3) Uani 1 1 d . .
H32 H -0.2193 0.0857 0.7897 0.041 Uiso 1 1 calc R U
C33 C -0.3259(13) 0.1121(12) 0.9227(9) 0.048(3) Uani 1 1 d . .
H33 H -0.3925 0.0750 0.9149 0.058 Uiso 1 1 calc R U
C34 C -0.3322(11) 0.1589(10) 1.0101(7) 0.035(3) Uani 1 1 d . .
C35 C -0.2320(13) 0.2104(12) 1.0192(8) 0.046(3) Uani 1 1 d . .
H35 H -0.2334 0.2407 1.0784 0.055 Uiso 1 1 calc R U
C36 C -0.1287(11) 0.2188(10) 0.9431(8) 0.035(3) Uani 1 1 d . .
H36 H -0.0610 0.2541 0.9515 0.042 Uiso 1 1 calc R U
C37 C -0.4443(15) 0.1508(15) 1.0946(9) 0.059(4) Uani 1 1 d . .
H37A H -0.4815 0.2198 1.1133 0.088 Uiso 1 1 calc R U
H37B H -0.4167 0.1148 1.1491 0.088 Uiso 1 1 calc R U
H37C H -0.5063 0.1127 1.0753 0.088 Uiso 1 1 calc R U
B1 B 0.1824(13) 0.4805(10) 0.8014(8) 0.029(3) Uani 1 1 d . .
H1 H 0.1984 0.5407 0.8357 0.035 Uiso 1 1 calc R U
B2 B 0.2550(11) 0.1102(10) 0.4676(7) 0.023(2) Uani 1 1 d . .
H2 H 0.2896 0.0728 0.4069 0.027 Uiso 1 1 calc R U
N1 N 0.2437(8) 0.4932(7) 0.6937(6) 0.0247(18) Uani 1 1 d . .
N2 N 0.2449(8) 0.4200(7) 0.6271(6) 0.0262(19) Uani 1 1 d . .
N3 N 0.2410(8) 0.3821(7) 0.8438(6) 0.0271(19) Uani 1 1 d . .
N4 N 0.2069(9) 0.2848(7) 0.8325(7) 0.030(2) Uani 1 1 d . .
N5 N 0.0397(8) 0.4790(7) 0.8132(6) 0.0243(18) Uani 1 1 d . .
N6 N -0.0136(8) 0.4101(7) 0.7671(6) 0.0259(19) Uani 1 1 d . .
N7 N 0.1668(8) 0.2063(8) 0.4443(6) 0.0273(19) Uani 1 1 d . .
N8 N 0.0862(8) 0.2596(7) 0.5171(6) 0.0256(19) Uani 1 1 d . .
N9 N 0.3647(8) 0.1431(7) 0.5057(6) 0.0256(19) Uani 1 1 d . .
N10 N 0.3519(8) 0.1956(7) 0.5890(5) 0.0230(18) Uani 1 1 d . .
N11 N 0.1802(8) 0.0379(7) 0.5397(6) 0.0267(19) Uani 1 1 d . .
N12 N 0.1545(9) 0.0544(7) 0.6375(6) 0.028(2) Uani 1 1 d . .
N13 N -0.0254(9) 0.1889(7) 0.7800(6) 0.030(2) Uani 1 1 d . .
U1 U 0.12086(3) 0.24571(2) 0.68982(2) 0.02274(17) Uani 1 1 d . .

loop_
_atom_site_aniso_label
_atom_site_aniso_U_11
_atom_site_aniso_U_22
_atom_site_aniso_U_33
_atom_site_aniso_U_23
_atom_site_aniso_U_13
_atom_site_aniso_U_12
C1 0.057(8) 0.015(6) 0.052(7) 0.007(5) -0.016(6) -0.017(6)
C2 0.030(6) 0.024(6) 0.033(5) 0.004(4) -0.004(4) 0.001(5)
C3 0.026(5) 0.036(7) 0.034(5) 0.011(5) -0.005(4) -0.007(5)
C4 0.020(5) 0.030(6) 0.028(5) 0.013(4) -0.008(4) -0.002(4)
C5 0.022(5) 0.034(7) 0.028(5) -0.008(4) -0.005(4) 0.007(5)
C6 0.042(7) 0.052(9) 0.041(7) 0.003(6) -0.013(6) -0.009(7)
C7 0.032(6) 0.047(8) 0.024(5) -0.003(5) -0.005(4) 0.001(6)
C8 0.040(7) 0.043(8) 0.025(5) -0.002(5) -0.021(5) 0.008(6)
C9 0.036(6) 0.041(8) 0.028(5) -0.006(5) -0.006(5) 0.008(6)
C10 0.080(10) 0.025(7) 0.044(7) 0.008(5) -0.036(7) 0.005(7)
C11 0.031(6) 0.040(8) 0.031(5) 0.002(5) 0.000(5) 0.001(5)
C12 0.041(6) 0.019(6) 0.025(5) 0.001(4) 0.002(4) 0.001(5)
C13 0.019(5) 0.021(6) 0.032(5) -0.004(4) 0.007(4) 0.010(4)
C14 0.036(6) 0.027(6) 0.026(5) 0.015(4) -0.007(4) -0.001(5)
C15 0.020(5) 0.051(8) 0.034(6) 0.011(5) -0.002(4) -0.004(5)
C16 0.042(7) 0.042(8) 0.039(6) 0.007(5) -0.014(5) 0.007(6)
C17 0.036(6) 0.025(6) 0.023(5) 0.007(4) -0.006(4) 0.001(5)
C18 0.033(6) 0.030(6) 0.023(5) 0.013(4) -0.014(4) -0.003(5)
C19 0.028(5) 0.026(6) 0.028(5) 0.003(4) -0.006(4) -0.002(5)
C20 0.031(6) 0.021(6) 0.032(5) 0.006(4) -0.007(4) 0.019(5)
C21 0.019(5) 0.037(7) 0.033(5) 0.005(5) 0.002(4) 0.006(5)
C22 0.024(5) 0.020(6) 0.038(6) 0.008(4) -0.003(4) 0.000(5)
C23 0.027(5) 0.021(6) 0.031(5) 0.008(4) -0.005(4) 0.005(5)
C24 0.019(5) 0.033(7) 0.029(5) 0.001(4) -0.006(4) 0.008(5)
C25 0.037(6) 0.026(6) 0.039(6) 0.000(5) -0.017(5) 0.000(5)
C26 0.035(6) 0.044(8) 0.035(6) 0.004(5) -0.011(5) -0.007(6)
C27 0.017(5) 0.021(6) 0.029(5) -0.009(4) -0.004(4) 0.003(4)
C28 0.027(5) 0.018(6) 0.038(6) 0.013(4) -0.003(4) 0.003(5)
C29 0.025(5) 0.026(6) 0.027(5) 0.001(4) -0.011(4) 0.002(4)
C30 0.040(7) 0.038(7) 0.024(5) 0.005(5) -0.002(5) 0.001(6)
C31 0.042(7) 0.033(7) 0.028(5) 0.003(5) -0.008(5) 0.002(5)
C32 0.043(7) 0.028(7) 0.033(6) -0.004(5) -0.014(5) -0.001(5)
C33 0.045(8) 0.051(9) 0.043(7) 0.009(6) 0.006(6) -0.018(7)
C34 0.032(6) 0.045(8) 0.019(5) 0.009(4) 0.004(4) 0.018(5)
C35 0.047(8) 0.060(10) 0.022(5) 0.010(5) 0.003(5) 0.005(7)
C36 0.027(6) 0.040(7) 0.033(6) -0.004(5) 0.001(4) 0.001(5)
C37 0.052(9) 0.087(13) 0.026(6) 0.014(7) 0.004(6) 0.012(8)
B1 0.048(8) 0.020(7) 0.021(5) 0.004(4) -0.010(5) -0.011(6)
B2 0.022(6) 0.027(7) 0.016(5) 0.001(4) 0.000(4) 0.002(5)
N1 0.029(5) 0.022(5) 0.022(4) -0.004(3) -0.002(3) -0.002(4)
N2 0.025(4) 0.021(5) 0.029(4) 0.000(3) -0.003(3) 0.003(4)
N3 0.028(5) 0.027(5) 0.025(4) 0.005(3) -0.004(3) -0.002(4)
N4 0.029(5) 0.023(5) 0.040(5) 0.000(4) -0.009(4) -0.002(4)
N5 0.027(5) 0.018(5) 0.026(4) 0.002(3) -0.002(3) -0.002(4)
N6 0.026(5) 0.026(5) 0.025(4) -0.003(3) -0.006(3) 0.006(4)
N7 0.018(4) 0.033(6) 0.030(4) 0.002(4) -0.006(3) 0.002(4)
N8 0.023(4) 0.013(5) 0.033(4) -0.001(3) 0.007(3) 0.005(4)
N9 0.023(4) 0.022(5) 0.029(4) 0.007(3) -0.002(3) -0.003(4)
N10 0.033(5) 0.017(5) 0.018(4) -0.001(3) -0.005(3) 0.005(4)
N11 0.017(4) 0.026(5) 0.035(5) 0.002(4) -0.005(3) 0.006(4)
N12 0.034(5) 0.027(5) 0.022(4) 0.012(3) -0.003(4) -0.003(4)
N13 0.031(5) 0.028(5) 0.026(4) 0.001(4) 0.004(4) 0.003(4)
U1 0.0217(2) 0.0219(3) 0.0232(2) 0.00227(13) -0.00414(14) 0.00125(15)

loop_
_atom_type_symbol
_atom_type_description
_atom_type_scat_dispersion_real
_atom_type_scat_dispersion_imag
_atom_type_scat_source
C C 0.0181 0.0091 'International Tables Vol C Tables 4.2.6.8 and 6.1.1.4'
H H 0.0000 0.0000 'International Tables Vol C Tables 4.2.6.8 and 6.1.1.4'
B B 0.0090 0.0039 'International Tables Vol C Tables 4.2.6.8 and 6.1.1.4'
N N 0.0311 0.0180 'International Tables Vol C Tables 4.2.6.8 and 6.1.1.4'
U U -4.3638 13.4090 'International Tables Vol C Tables 4.2.6.8 and 6.1.1.4'

loop_
_geom_angle_atom_site_label_1
_geom_angle_atom_site_label_2
_geom_angle_atom_site_label_3
_geom_angle
C2 C1 H1A 109.5
C2 C1 H1B 109.5
H1A C1 H1B 109.5
C2 C1 H1C 109.5
H1A C1 H1C 109.5
H1B C1 H1C 109.5
N1 C2 C3 107.8(10)
N1 C2 C1 123.3(10)
C3 C2 C1 128.9(10)
C2 C3 C4 105.8(10)
C2 C3 H3 127.1
C4 C3 H3 127.1
N2 C4 C3 112.0(10)
N2 C4 C5 122.7(10)
C3 C4 C5 125.3(9)
C4 C5 H5A 109.5
C4 C5 H5B 109.5
H5A C5 H5B 109.5
C4 C5 H5C 109.5
H5A C5 H5C 109.5
H5B C5 H5C 109.5
C7 C6 H6A 109.5
C7 C6 H6B 109.5
H6A C6 H6B 109.5
C7 C6 H6C 109.5
H6A C6 H6C 109.5
H6B C6 H6C 109.5
N3 C7 C8 107.9(10)
N3 C7 C6 121.9(12)
C8 C7 C6 130.0(11)
C9 C8 C7 107.2(10)
C9 C8 H8 126.4
C7 C8 H8 126.4
N4 C9 C8 109.7(11)
N4 C9 C10 119.1(10)
C8 C9 C10 131.2(11)
C9 C10 H10A 109.5
C9 C10 H10B 109.5
H10A C10 H10B 109.5
C9 C10 H10C 109.5
H10A C10 H10C 109.5
H10B C10 H10C 109.5
C12 C11 H11A 109.5
C12 C11 H11B 109.5
H11A C11 H11B 109.5
C12 C11 H11C 109.5
H11A C11 H11C 109.5
H11B C11 H11C 109.5
C13 C12 N5 106.9(10)
C13 C12 C11 130.2(11)
N5 C12 C11 122.8(11)
C12 C13 C14 107.6(10)
C12 C13 H13 126.2
C14 C13 H13 126.2
N6 C14 C13 109.0(10)
N6 C14 C15 124.4(11)
C13 C14 C15 126.6(11)
C14 C15 H15A 109.5
C14 C15 H15B 109.5
H15A C15 H15B 109.5
C14 C15 H15C 109.5
H15A C15 H15C 109.5
H15B C15 H15C 109.5
C17 C16 H16A 109.5
C17 C16 H16B 109.5
H16A C16 H16B 109.5
C17 C16 H16C 109.5
H16A C16 H16C 109.5
H16B C16 H16C 109.5
N7 C17 C18 108.0(9)
N7 C17 C16 123.9(11)
C18 C17 C16 128.1(10)
C19 C18 C17 105.2(9)
C19 C18 H18 127.4
C17 C18 H18 127.4
N8 C19 C18 111.3(10)
N8 C19 C20 120.6(9)
C18 C19 C20 128.0(10)
C19 C20 H20A 109.5
C19 C20 H20B 109.5
H20A C20 H20B 109.5
C19 C20 H20C 109.5
H20A C20 H20C 109.5
H20B C20 H20C 109.5
C22 C21 H21A 109.5
C22 C21 H21B 109.5
H21A C21 H21B 109.5
C22 C21 H21C 109.5
H21A C21 H21C 109.5
H21B C21 H21C 109.5
N9 C22 C23 107.9(10)
N9 C22 C21 125.0(10)
C23 C22 C21 127.1(10)
C22 C23 C24 106.5(10)
C22 C23 H23 126.8
C24 C23 H23 126.8
N10 C24 C23 109.1(10)
N10 C24 C25 123.2(10)
C23 C24 C25 127.7(10)
C24 C25 H25A 109.5
C24 C25 H25B 109.5
H25A C25 H25B 109.5
C24 C25 H25C 109.5
H25A C25 H25C 109.5
H25B C25 H25C 109.5
C27 C26 H26A 109.5
C27 C26 H26B 109.5
H26A C26 H26B 109.5
C27 C26 H26C 109.5
H26A C26 H26C 109.5
H26B C26 H26C 109.5
N11 C27 C28 106.7(9)
N11 C27 C26 124.0(10)
C28 C27 C26 129.2(10)
C27 C28 C29 106.3(9)
C27 C28 H28 126.9
C29 C28 H28 126.9
N12 C29 C28 110.6(9)
N12 C29 C30 123.5(10)
C28 C29 C30 125.8(10)
C29 C30 H30A 109.5
C29 C30 H30B 109.5
H30A C30 H30B 109.5
C29 C30 H30C 109.5
H30A C30 H30C 109.5
H30B C30 H30C 109.5
N13 C31 C32 123.2(11)
N13 C31 C36 119.3(11)
C32 C31 C36 117.5(11)
C33 C32 C31 122.0(11)
C33 C32 H32 119.0
C31 C32 H32 119.0
C32 C33 C34 120.4(12)
C32 C33 H33 119.8
C34 C33 H33 119.8
C35 C34 C33 118.0(11)
C35 C34 C37 120.5(12)
C33 C34 C37 121.5(13)
C34 C35 C36 121.6(12)
C34 C35 H35 119.2
C36 C35 H35 119.2
C35 C36 C31 120.4(12)
C35 C36 H36 119.8
C31 C36 H36 119.8
C34 C37 H37A 109.5
C34 C37 H37B 109.5
H37A C37 H37B 109.5
C34 C37 H37C 109.5
H37A C37 H37C 109.5
H37B C37 H37C 109.5
N3 B1 N1 109.8(10)
N3 B1 N5 111.9(8)
N1 B1 N5 109.4(8)
N3 B1 H1 108.6
N1 B1 H1 108.6
N5 B1 H1 108.6
N11 B2 N9 110.7(8)
N11 B2 N7 109.9(8)
N9 B2 N7 111.4(9)
N11 B2 H2 108.3
N9 B2 H2 108.3
N7 B2 H2 108.3
C2 N1 N2 109.5(8)
C2 N1 B1 127.2(9)
N2 N1 B1 123.1(8)
C4 N2 N1 105.0(9)
C4 N2 U1 137.0(7)
N1 N2 U1 118.0(6)
C7 N3 N4 108.7(9)
C7 N3 B1 128.3(10)
N4 N3 B1 122.9(8)
C9 N4 N3 106.5(9)
C9 N4 U1 128.3(8)
N3 N4 U1 121.2(6)
C12 N5 N6 110.6(9)
C12 N5 B1 126.3(9)
N6 N5 B1 123.1(9)
C14 N6 N5 105.9(9)
C14 N6 U1 132.1(8)
N5 N6 U1 120.1(6)
C17 N7 N8 110.2(9)
C17 N7 B2 129.0(9)
N8 N7 B2 120.8(8)
C19 N8 N7 105.2(8)
C19 N8 U1 131.4(7)
N7 N8 U1 120.9(6)
C22 N9 N10 109.0(9)
C22 N9 B2 126.5(9)
N10 N9 B2 124.3(8)
C24 N10 N9 107.5(9)
C24 N10 U1 134.5(7)
N9 N10 U1 117.7(6)
C27 N11 N12 112.1(8)
C27 N11 B2 125.8(9)
N12 N11 B2 121.3(9)
C29 N12 N11 104.3(9)
C29 N12 U1 133.3(7)
N11 N12 U1 116.9(6)
C31 N13 U1 163.6(9)
N13 U1 N4 89.4(3)
N13 U1 N8 110.5(3)
N4 U1 N8 158.2(3)
N13 U1 N12 80.0(3)
N4 U1 N12 116.4(3)
N8 U1 N12 77.0(3)
N13 U1 N6 76.2(3)
N4 U1 N6 73.5(3)
N8 U1 N6 102.1(3)
N12 U1 N6 154.2(3)
N13 U1 N10 143.4(3)
N4 U1 N10 90.3(3)
N8 U1 N10 78.9(3)
N12 U1 N10 67.5(3)
N6 U1 N10 138.1(3)
N13 U1 N2 145.9(3)
N4 U1 N2 77.0(3)
N8 U1 N2 81.4(3)
N12 U1 N2 134.0(3)
N6 U1 N2 70.0(3)
N10 U1 N2 68.8(3)

loop_
_geom_bond_atom_site_label_1
_geom_bond_atom_site_label_2
_geom_bond_distance
C1 C2 1.517(16)
C1 H1A 0.9800
C1 H1B 0.9800
C1 H1C 0.9800
C2 N1 1.359(14)
C2 C3 1.366(16)
C3 C4 1.368(16)
C3 H3 0.9500
C4 N2 1.331(13)
C4 C5 1.517(15)
C5 H5A 0.9800
C5 H5B 0.9800
C5 H5C 0.9800
C6 C7 1.494(18)
C6 H6A 0.9800
C6 H6B 0.9800
C6 H6C 0.9800
C7 N3 1.358(14)
C7 C8 1.386(18)
C8 C9 1.363(16)
C8 H8 0.9500
C9 N4 1.363(15)
C9 C10 1.514(18)
C10 H10A 0.9800
C10 H10B 0.9800
C10 H10C 0.9800
C11 C12 1.496(16)
C11 H11A 0.9800
C11 H11B 0.9800
C11 H11C 0.9800
C12 C13 1.349(16)
C12 N5 1.356(15)
C13 C14 1.415(16)
C13 H13 0.9500
C14 N6 1.332(15)
C14 C15 1.476(16)
C15 H15A 0.9800
C15 H15B 0.9800
C15 H15C 0.9800
C16 C17 1.487(17)
C16 H16A 0.9800
C16 H16B 0.9800
C16 H16C 0.9800
C17 N7 1.341(13)
C17 C18 1.389(17)
C18 C19 1.376(14)
C18 H18 0.9500
C19 N8 1.344(14)
C19 C20 1.489(16)
C20 H20A 0.9800
C20 H20B 0.9800
C20 H20C 0.9800
C21 C22 1.513(16)
C21 H21A 0.9800
C21 H21B 0.9800
C21 H21C 0.9800
C22 N9 1.336(14)
C22 C23 1.379(16)
C23 C24 1.383(15)
C23 H23 0.9500
C24 N10 1.327(14)
C24 C25 1.500(15)
C25 H25A 0.9800
C25 H25B 0.9800
C25 H25C 0.9800
C26 C27 1.466(15)
C26 H26A 0.9800
C26 H26B 0.9800
C26 H26C 0.9800
C27 N11 1.346(14)
C27 C28 1.386(14)
C28 C29 1.399(16)
C28 H28 0.9500
C29 N12 1.358(14)
C29 C30 1.509(14)
C30 H30A 0.9800
C30 H30B 0.9800
C30 H30C 0.9800
C31 N13 1.366(15)
C31 C32 1.392(17)
C31 C36 1.403(16)
C32 C33 1.389(17)
C32 H32 0.9500
C33 C34 1.404(19)
C33 H33 0.9500
C34 C35 1.39(2)
C34 C37 1.534(16)
C35 C36 1.399(16)
C35 H35 0.9500
C36 H36 0.9500
C37 H37A 0.9800
C37 H37B 0.9800
C37 H37C 0.9800
B1 N3 1.541(16)
B1 N1 1.546(14)
B1 N5 1.549(16)
B1 H1 1.0000
B2 N11 1.523(14)
B2 N9 1.540(14)
B2 N7 1.582(15)
B2 H2 1.0000
N1 N2 1.383(12)
N2 U1 2.786(9)
N3 N4 1.391(13)
N4 U1 2.526(9)
N5 N6 1.390(12)
N6 U1 2.637(9)
N7 N8 1.381(12)
N8 U1 2.573(9)
N9 N10 1.378(12)
N10 U1 2.676(9)
N11 N12 1.387(12)
N12 U1 2.620(10)
N13 U1 2.011(9)

loop_
_geom_torsion_atom_site_label_1
_geom_torsion_atom_site_label_2
_geom_torsion_atom_site_label_3
_geom_torsion_atom_site_label_4
_geom_torsion
N1 C2 C3 C4 -0.4(13)
C1 C2 C3 C4 -178.0(12)
C2 C3 C4 N2 -0.6(13)
C2 C3 C4 C5 177.9(10)
N3 C7 C8 C9 -0.1(13)
C6 C7 C8 C9 -175.8(12)
C7 C8 C9 N4 1.8(14)
C7 C8 C9 C10 179.5(13)
N5 C12 C13 C14 1.4(12)
C11 C12 C13 C14 -179.5(11)
C12 C13 C14 N6 -1.3(12)
C12 C13 C14 C15 178.0(10)
N7 C17 C18 C19 -1.7(12)
C16 C17 C18 C19 -179.9(12)
C17 C18 C19 N8 2.4(12)
C17 C18 C19 C20 -176.0(11)
N9 C22 C23 C24 -0.8(12)
C21 C22 C23 C24 179.8(11)
C22 C23 C24 N10 0.5(12)
C22 C23 C24 C25 -179.8(11)
N11 C27 C28 C29 1.4(12)
C26 C27 C28 C29 -176.8(11)
C27 C28 C29 N12 -0.8(13)
C27 C28 C29 C30 -178.9(11)
N13 C31 C32 C33 -176.3(13)
C36 C31 C32 C33 4(2)
C31 C32 C33 C34 -2(2)
C32 C33 C34 C35 -1(2)
C32 C33 C34 C37 -179.4(13)
C33 C34 C35 C36 2(2)
C37 C34 C35 C36 -180.0(13)
C34 C35 C36 C31 0(2)
N13 C31 C36 C35 177.0(12)
C32 C31 C36 C35 -3.6(19)
C3 C2 N1 N2 1.3(13)
C1 C2 N1 N2 179.0(11)
C3 C2 N1 B1 176.3(11)
C1 C2 N1 B1 -6.0(18)
N3 B1 N1 C2 -116.8(12)
N5 B1 N1 C2 120.1(11)
N3 B1 N1 N2 57.6(13)
N5 B1 N1 N2 -65.5(13)
C3 C4 N2 N1 1.4(12)
C5 C4 N2 N1 -177.3(9)
C3 C4 N2 U1 -178.3(8)
C5 C4 N2 U1 3.1(17)
C2 N1 N2 C4 -1.6(12)
B1 N1 N2 C4 -176.8(10)
C2 N1 N2 U1 178.1(7)
B1 N1 N2 U1 2.9(13)
C8 C7 N3 N4 -1.6(12)
C6 C7 N3 N4 174.5(10)
C8 C7 N3 B1 175.0(10)
C6 C7 N3 B1 -8.9(18)
N1 B1 N3 C7 103.6(12)
N5 B1 N3 C7 -134.8(11)
N1 B1 N3 N4 -80.3(12)
N5 B1 N3 N4 41.3(13)
C8 C9 N4 N3 -2.7(13)
C10 C9 N4 N3 179.3(11)
C8 C9 N4 U1 154.4(8)
C10 C9 N4 U1 -23.6(16)
C7 N3 N4 C9 2.6(12)
B1 N3 N4 C9 -174.2(10)
C7 N3 N4 U1 -156.4(7)
B1 N3 N4 U1 26.8(13)
C13 C12 N5 N6 -1.1(12)
C11 C12 N5 N6 179.7(9)
C13 C12 N5 B1 177.6(9)
C11 C12 N5 B1 -1.7(16)
N3 B1 N5 C12 115.7(11)
N1 B1 N5 C12 -122.5(11)
N3 B1 N5 N6 -65.8(12)
N1 B1 N5 N6 56.0(12)
C13 C14 N6 N5 0.6(11)
C15 C14 N6 N5 -178.7(9)
C13 C14 N6 U1 164.3(7)
C15 C14 N6 U1 -15.1(15)
C12 N5 N6 C14 0.3(11)
B1 N5 N6 C14 -178.4(9)
C12 N5 N6 U1 -165.7(7)
B1 N5 N6 U1 15.6(12)
C18 C17 N7 N8 0.4(12)
C16 C17 N7 N8 178.7(10)
C18 C17 N7 B2 177.4(10)
C16 C17 N7 B2 -4.3(18)
N11 B2 N7 C17 -128.5(11)
N9 B2 N7 C17 108.5(12)
N11 B2 N7 N8 48.2(12)
N9 B2 N7 N8 -74.8(11)
C18 C19 N8 N7 -2.2(12)
C20 C19 N8 N7 176.3(10)
C18 C19 N8 U1 159.5(7)
C20 C19 N8 U1 -21.9(15)
C17 N7 N8 C19 1.1(11)
B2 N7 N8 C19 -176.2(9)
C17 N7 N8 U1 -163.0(7)
B2 N7 N8 U1 19.7(11)
C23 C22 N9 N10 0.7(12)
C21 C22 N9 N10 -179.8(10)
C23 C22 N9 B2 176.1(9)
C21 C22 N9 B2 -4.4(17)
N11 B2 N9 C22 124.5(11)
N7 B2 N9 C22 -112.9(11)
N11 B2 N9 N10 -60.7(13)
N7 B2 N9 N10 61.8(11)
C23 C24 N10 N9 -0.1(12)
C25 C24 N10 N9 -179.8(10)
C23 C24 N10 U1 -174.0(7)
C25 C24 N10 U1 6.4(16)
C22 N9 N10 C24 -0.4(11)
B2 N9 N10 C24 -175.9(9)
C22 N9 N10 U1 174.7(6)
B2 N9 N10 U1 -0.8(12)
C28 C27 N11 N12 -1.6(12)
C26 C27 N11 N12 176.8(10)
C28 C27 N11 B2 168.2(10)
C26 C27 N11 B2 -13.4(17)
N9 B2 N11 C27 -128.2(10)
N7 B2 N11 C27 108.3(11)
N9 B2 N11 N12 40.7(13)
N7 B2 N11 N12 -82.8(11)
C28 C29 N12 N11 -0.2(12)
C30 C29 N12 N11 178.0(10)
C28 C29 N12 U1 151.5(8)
C30 C29 N12 U1 -30.3(16)
C27 N11 N12 C29 1.1(12)
B2 N11 N12 C29 -169.2(9)
C27 N11 N12 U1 -156.1(7)
B2 N11 N12 U1 33.6(11)
C32 C31 N13 U1 152(2)
C36 C31 N13 U1 -29(4)
